data_2219219
loop_
_publ_author_name
'Ren, Xiao-Yan'
'Jian, Fang-Fang'

_publ_section_title
;
 4-(4-Amino-5-thioxo-4,5-dihydro-1<i>H</i>-1,2,4-triazol-3-yl)pyridinium
 chloride
;
_journal_coeditor_code AT2609
_journal_issue 9
_journal_name_full 'Acta Crystallographica Section E'
_journal_page_first o1792
_journal_paper_doi 10.1107/S1600536808026123
_journal_volume 64
_journal_year 2008
_chemical_formula_iupac 'C7 H8 N5 S +, Cl -'
_chemical_formula_moiety 'C7 H8 N5 S +, Cl -'
_chemical_formula_sum 'C7 H8 Cl N5 S'
_chemical_formula_weight 229.69
_chemical_name_systematic
;
4-(4-Amino-5-thioxo-4,5-dihydro-1<i>H</i>-1,2,4-triazol-3-yl)pyridinium
chloride
;
_space_group_IT_number 14
_symmetry_cell_setting monoclinic
_symmetry_space_group_name_Hall '-P 2ybc'
_symmetry_space_group_name_H-M 'P 1 21/c 1'
_atom_sites_solution_hydrogens geom
_atom_sites_solution_primary direct
_atom_sites_solution_secondary difmap
_audit_creation_method SHELXL-97
_cell_angle_alpha 90.00
_cell_angle_beta 104.70(3)
_cell_angle_gamma 90.00
_cell_formula_units_Z 4
_cell_length_a 7.6740(15)
_cell_length_b 13.374(3)
_cell_length_c 9.965(2)
_cell_measurement_reflns_used 25
_cell_measurement_temperature 293(2)
_cell_measurement_theta_max 14
_cell_measurement_theta_min 4
_cell_volume 989.3(4)
_computing_cell_refinement 'CAD-4 Software (Enraf--Nonius, 1989)'
_computing_data_collection 'CAD-4 Software (Enraf--Nonius, 1989)'
_computing_data_reduction 'NRCVAX (Gabe <i>et al.</i>,  1989)'
_computing_molecular_graphics 'SHELXTL/PC (Sheldrick, 2008)'
_computing_publication_material 'WinGX (Farrugia, 1999)'
_computing_structure_refinement 'SHELXL97 (Sheldrick, 2008)'
_computing_structure_solution 'SHELXS97 (Sheldrick, 2008)'
_diffrn_ambient_temperature 293(2)
_diffrn_measured_fraction_theta_full 0.973
_diffrn_measured_fraction_theta_max 0.973
_diffrn_measurement_device_type 'Enraf--Nonius CAD-4'
_diffrn_measurement_method \w
_diffrn_radiation_monochromator graphite
_diffrn_radiation_source 'fine-focus sealed tube'
_diffrn_radiation_type MoK\a
_diffrn_radiation_wavelength 0.71073
_diffrn_reflns_av_R_equivalents 0.0498
_diffrn_reflns_av_sigmaI/netI 0.0228
_diffrn_reflns_limit_h_max 9
_diffrn_reflns_limit_h_min 0
_diffrn_reflns_limit_k_max 15
_diffrn_reflns_limit_k_min 0
_diffrn_reflns_limit_l_max 11
_diffrn_reflns_limit_l_min -11
_diffrn_reflns_number 2238
_diffrn_reflns_theta_full 26.97
_diffrn_reflns_theta_max 26.97
_diffrn_reflns_theta_min 2.60
_diffrn_standards_decay_% 0
_diffrn_standards_interval_count 100
_diffrn_standards_number 3
_exptl_absorpt_coefficient_mu 0.563
_exptl_absorpt_correction_type none
_exptl_crystal_colour yellow
_exptl_crystal_density_diffrn 1.542
_exptl_crystal_density_method 'not measured'
_exptl_crystal_description bar
_exptl_crystal_F_000 472
_exptl_crystal_size_max 0.20
_exptl_crystal_size_mid 0.15
_exptl_crystal_size_min 0.11
_refine_diff_density_max 0.346
_refine_diff_density_min -0.287
_refine_ls_extinction_method none
_refine_ls_goodness_of_fit_ref 0.956
_refine_ls_hydrogen_treatment mixed
_refine_ls_matrix_type full
_refine_ls_number_parameters 135
_refine_ls_number_reflns 2091
_refine_ls_number_restraints 0
_refine_ls_restrained_S_all 0.956
_refine_ls_R_factor_all 0.0506
_refine_ls_R_factor_gt 0.0382
_refine_ls_shift/su_max 0.000
_refine_ls_shift/su_mean 0.000
_refine_ls_structure_factor_coef Fsqd
_refine_ls_weighting_details 'calc w=1/[\s^2^(Fo^2^)+(0.0626P)^2^+0.6426P] where P=(Fo^2^+2Fc^2^)/3'
_refine_ls_weighting_scheme calc
_refine_ls_wR_factor_gt 0.1030
_refine_ls_wR_factor_ref 0.1112
_reflns_number_gt 1712
_reflns_number_total 2091
_reflns_threshold_expression I>2\s(I)
_cod_data_source_file at2609.cif
_cod_data_source_block I
_cod_original_sg_symbol_H-M 'P 21/c'
_cod_database_code 2219219
_cod_database_fobs_code 2219219

loop_
_symmetry_equiv_pos_as_xyz
'x, y, z'
'-x, y+1/2, -z+1/2'
'-x, -y, -z'
'x, -y-1/2, z-1/2'

loop_
_atom_site_type_symbol
_atom_site_label
_atom_site_fract_x
_atom_site_fract_y
_atom_site_fract_z
_atom_site_U_iso_or_equiv
_atom_site_adp_type
_atom_site_calc_flag
_atom_site_refinement_flags
_atom_site_occupancy
Cl Cl1 0.80625(8) 0.86963(4) 0.12228(5) 0.04585(18) Uani d . 1
S S1 0.75196(9) 0.94026(5) 0.52007(7) 0.0565(2) Uani d . 1
N N1 0.0222(2) 0.78167(16) -0.16338(19) 0.0469(5) Uani d . 1
H H1A -0.0577 0.7735 -0.2405 0.056 Uiso calc R 1
N N2 0.4905(2) 0.89786(14) 0.28259(18) 0.0376(4) Uani d . 1
N N3 0.5917(2) 0.76955(15) 0.40203(19) 0.0452(5) Uani d . 1
H H3A 0.6505 0.7315 0.4676 0.054 Uiso calc R 1
N N4 0.4694(3) 0.73433(15) 0.28792(19) 0.0439(4) Uani d . 1
N N5 0.4688(4) 0.99550(16) 0.2289(3) 0.0540(6) Uani d . 1
C C1 0.0851(3) 0.7017(2) -0.0868(2) 0.0494(6) Uani d . 1
H H1B 0.0430 0.6383 -0.1173 0.059 Uiso calc R 1
C C2 0.2114(3) 0.71260(18) 0.0365(2) 0.0459(5) Uani d . 1
H H2A 0.2551 0.6568 0.0903 0.055 Uiso calc R 1
C C3 0.2744(3) 0.80777(17) 0.0811(2) 0.0362(5) Uani d . 1
C C4 0.2062(3) 0.88900(18) -0.0017(2) 0.0441(5) Uani d . 1
H H4B 0.2462 0.9533 0.0254 0.053 Uiso calc R 1
C C5 0.0786(3) 0.87364(19) -0.1248(2) 0.0491(6) Uani d . 1
H H5C 0.0318 0.9278 -0.1810 0.059 Uiso calc R 1
C C6 0.4102(3) 0.81438(16) 0.2152(2) 0.0367(5) Uani d . 1
C C7 0.6114(3) 0.86845(18) 0.4025(2) 0.0402(5) Uani d . 1
H H5A 0.575(5) 1.011(3) 0.211(4) 0.092(12) Uiso d . 1
H H5B 0.443(4) 1.032(2) 0.290(3) 0.065(9) Uiso d . 1

loop_
_atom_site_aniso_label
_atom_site_aniso_U_11
_atom_site_aniso_U_22
_atom_site_aniso_U_33
_atom_site_aniso_U_12
_atom_site_aniso_U_13
_atom_site_aniso_U_23
Cl1 0.0495(3) 0.0475(3) 0.0356(3) 0.0015(2) 0.0015(2) 0.0021(2)
S1 0.0499(4) 0.0593(4) 0.0497(4) -0.0019(3) -0.0071(3) -0.0162(3)
N1 0.0392(10) 0.0627(13) 0.0340(10) -0.0050(9) 0.0007(7) -0.0061(9)
N2 0.0357(9) 0.0395(9) 0.0353(9) -0.0011(7) 0.0044(7) -0.0037(7)
N3 0.0436(10) 0.0493(11) 0.0356(9) -0.0030(9) -0.0030(8) 0.0022(8)
N4 0.0440(10) 0.0465(11) 0.0354(9) -0.0058(8) -0.0004(8) -0.0004(8)
N5 0.0633(15) 0.0395(12) 0.0503(13) 0.0003(10) -0.0024(11) -0.0020(10)
C1 0.0500(13) 0.0506(14) 0.0445(12) -0.0123(11) 0.0063(10) -0.0096(11)
C2 0.0486(12) 0.0445(13) 0.0402(12) -0.0047(10) 0.0035(9) 0.0002(10)
C3 0.0324(10) 0.0451(12) 0.0317(10) -0.0027(9) 0.0090(8) -0.0032(9)
C4 0.0464(12) 0.0421(12) 0.0397(11) -0.0016(10) 0.0034(9) -0.0017(9)
C5 0.0498(13) 0.0509(14) 0.0403(12) 0.0037(11) 0.0000(10) 0.0018(10)
C6 0.0340(10) 0.0409(11) 0.0350(10) -0.0026(8) 0.0081(8) -0.0009(8)
C7 0.0348(10) 0.0491(13) 0.0347(11) -0.0002(9) 0.0055(8) -0.0043(9)

loop_
_atom_type_symbol
_atom_type_description
_atom_type_scat_dispersion_real
_atom_type_scat_dispersion_imag
_atom_type_scat_source
C C 0.0033 0.0016 'International Tables Vol C Tables 4.2.6.8 and 6.1.1.4'
H H 0.0000 0.0000 'International Tables Vol C Tables 4.2.6.8 and 6.1.1.4'
N N 0.0061 0.0033 'International Tables Vol C Tables 4.2.6.8 and 6.1.1.4'
S S 0.1246 0.1234 'International Tables Vol C Tables 4.2.6.8 and 6.1.1.4'
Cl Cl 0.1484 0.1585 'International Tables Vol C Tables 4.2.6.8 and 6.1.1.4'

loop_
_geom_angle_atom_site_label_1
_geom_angle_atom_site_label_2
_geom_angle_atom_site_label_3
_geom_angle
C5 N1 C1 122.28(19)
C5 N1 H1A 118.9
C1 N1 H1A 118.9
C6 N2 C7 108.35(18)
C6 N2 N5 125.26(18)
C7 N2 N5 125.94(19)
C7 N3 N4 113.60(18)
C7 N3 H3A 123.2
N4 N3 H3A 123.2
C6 N4 N3 104.37(18)
N2 N5 H5A 105(2)
N2 N5 H5B 107(2)
H5A N5 H5B 114(3)
N1 C1 C2 120.1(2)
N1 C1 H1B 120.0
C2 C1 H1B 120.0
C1 C2 C3 119.6(2)
C1 C2 H2A 120.2
C3 C2 H2A 120.2
C4 C3 C2 118.6(2)
C4 C3 C6 124.5(2)
C2 C3 C6 116.9(2)
C5 C4 C3 119.3(2)
C5 C4 H4B 120.3
C3 C4 H4B 120.3
N1 C5 C4 120.1(2)
N1 C5 H5C 119.9
C4 C5 H5C 119.9
N4 C6 N2 110.29(18)
N4 C6 C3 121.29(19)
N2 C6 C3 128.43(19)
N3 C7 N2 103.35(18)
N3 C7 S1 128.55(17)
N2 C7 S1 128.10(18)

loop_
_geom_bond_atom_site_label_1
_geom_bond_atom_site_label_2
_geom_bond_distance
S1 C7 1.679(2)
N1 C5 1.328(3)
N1 C1 1.331(3)
N1 H1A 0.8600
N2 C6 1.366(3)
N2 C7 1.371(3)
N2 N5 1.405(3)
N3 C7 1.331(3)
N3 N4 1.362(3)
N3 H3A 0.8600
N4 C6 1.308(3)
N5 H5A 0.90(4)
N5 H5B 0.84(3)
C1 C2 1.366(3)
C1 H1B 0.9300
C2 C3 1.394(3)
C2 H2A 0.9300
C3 C4 1.385(3)
C3 C6 1.474(3)
C4 C5 1.376(3)
C4 H4B 0.9300
C5 H5C 0.9300

loop_
_geom_hbond_atom_site_label_D
_geom_hbond_atom_site_label_H
_geom_hbond_atom_site_label_A
_geom_hbond_site_symmetry_A
_geom_hbond_distance_DH
_geom_hbond_distance_HA
_geom_hbond_distance_DA
_geom_hbond_angle_DHA
N1 H1A Cl1 4_475 0.86 2.43 3.099(2) 135.3
N3 H3A Cl1 4_576 0.86 2.17 3.027(2) 176.1
N5 H5B S1 3_676 0.84(3) 2.72(3) 3.466(3) 148(3)

loop_
_cod_related_entry_id
_cod_related_entry_database
_cod_related_entry_code
1 ChemSpider 30655592
